data_4083990
loop_
_publ_author_name
'Mata, Jos\'e A.'
'Chianese, Anthony R.'
'Miecznikowski, John R.'
'Poyatos, Macarena'
'Peris, Eduardo'
'Faller, Jack W.'
'Crabtree, Robert H.'

_publ_section_title
;
 Reactivity Differences in the Syntheses of Chelating N-Heterocyclic
 Carbene Complexes of Rhodium Are Ascribed to Ligand Anisotropy
;
_journal_issue 6
_journal_name_full Organometallics
_journal_page_first 1253
_journal_paper_doi 10.1021/om034240+
_journal_volume 23
_journal_year 2004
_chemical_formula_moiety 'C25 H40 N4 Rh, Cl'
_chemical_formula_sum 'C25 H40 Cl N4 Rh'
_chemical_formula_weight 534.98
_space_group_IT_number 14
_symmetry_cell_setting monoclinic
_symmetry_Int_Tables_number 14
_symmetry_space_group_name_Hall '-P 2ybc'
_symmetry_space_group_name_H-M 'P 1 21/c 1'
_cell_angle_alpha 90
_cell_angle_beta 103.3715(10)
_cell_angle_gamma 90
_cell_formula_units_Z 4
_cell_length_a 12.0135(2)
_cell_length_b 10.9050(2)
_cell_length_c 19.7784(4)
_cell_measurement_reflns_used 11460
_cell_measurement_temperature 183.2
_cell_measurement_theta_max 27.5
_cell_measurement_theta_min 1.0
_cell_volume 2520.87(8)
_computing_cell_refinement Denzo-SMN
_computing_data_collection 'Nonius Collect'
_computing_data_reduction Denzo-SMN
_computing_publication_material 'teXsan for Windows v. 1.06 (MSC 1999)'
_computing_structure_refinement 'teXsan for Windows v. 1.06 (MSC 1999)'
_computing_structure_solution
;
SIR92 (Altomare, et. al. 1994)
;
_diffrn_ambient_temperature 183.2
_diffrn_measurement_device 'Nonius Kappa CCD'
_diffrn_measurement_method \w
_diffrn_orient_matrix_UB_11 0.00000
_diffrn_orient_matrix_UB_12 0.00000
_diffrn_orient_matrix_UB_13 0.00000
_diffrn_orient_matrix_UB_21 0.00000
_diffrn_orient_matrix_UB_22 0.00000
_diffrn_orient_matrix_UB_23 0.00000
_diffrn_orient_matrix_UB_31 0.00000
_diffrn_orient_matrix_UB_32 0.00000
_diffrn_orient_matrix_UB_33 0.00000
_diffrn_radiation_detector CCD
_diffrn_radiation_monochromator graphite
_diffrn_radiation_source 'X-ray tube'
_diffrn_radiation_type 'Mo K\a'
_diffrn_radiation_wavelength 0.7107
_diffrn_reflns_av_R_equivalents 0.03360
_diffrn_reflns_av_sigmaI/netI 0.097
_diffrn_reflns_limit_h_max 15
_diffrn_reflns_limit_h_min -15
_diffrn_reflns_limit_k_max 14
_diffrn_reflns_limit_k_min -11
_diffrn_reflns_limit_l_max 25
_diffrn_reflns_limit_l_min -25
_diffrn_reflns_number 9930
_diffrn_reflns_reduction_process 'Lp corrections applied'
_diffrn_reflns_theta_max 27.47
_diffrn_reflns_theta_min 1.06
_diffrn_standards_decay_% 0.00
_diffrn_standards_interval_count 0
_diffrn_standards_number 0
_exptl_absorpt_coefficient_mu 0.801
_exptl_absorpt_correction_type none
_exptl_crystal_colour yellow
_exptl_crystal_density_diffrn 1.409
_exptl_crystal_density_meas ?
_exptl_crystal_description prism
_exptl_crystal_F_000 1120.00
_exptl_crystal_size_max 0.22
_exptl_crystal_size_mid 0.14
_exptl_crystal_size_min 0.14
_refine_diff_density_max 0.43
_refine_diff_density_min -0.39
_refine_ls_extinction_method none
_refine_ls_goodness_of_fit_all 1.418
_refine_ls_goodness_of_fit_ref 1.130
_refine_ls_hydrogen_treatment noref
_refine_ls_matrix_type full
_refine_ls_number_constraints 0
_refine_ls_number_parameters 280
_refine_ls_number_reflns 3627
_refine_ls_number_restraints 0
_refine_ls_R_factor_all 0.0636
_refine_ls_R_factor_gt 0.031
_refine_ls_shift/su_max 0.0000
_refine_ls_shift/su_mean 0.0000
_refine_ls_structure_factor_coef F
_refine_ls_weighting_details 'w = 1/[\s^2^(Fo) + 0.00002|Fo|^2^]'
_refine_ls_weighting_scheme sigma
_refine_ls_wR_factor_all 0.049
_refine_ls_wR_factor_ref 0.031
_reflns_number_gt 3627
_reflns_number_total 6055
_reflns_threshold_expression I>3.00\s(I)
_cod_data_source_file om034240%2Bsi20031023_035210.cif
_cod_data_source_block '_2320Rh(COD)biscarbeneCl'
_cod_depositor_comments
;
The following automatic conversions were performed:

'_exptl_crystal_density_meas' value 'not measured' was changed to '?'
- the value is perceived as not measured.

Automatic conversion script
Id: cif_fix_values 3008 2015-01-20 13:52:24Z robertas 
;
_cod_original_sg_symbol_H-M 'P 21/c     '
_cod_original_formula_sum 'C25 H40 Cl N4 Rh '
_cod_database_code 4083990

loop_
_symmetry_equiv_pos_as_xyz
'   +x,   +y,   +z'
'   -x,1/2+y,1/2-z'
'   -x,   -y,   -z'
'   +x,1/2-y,1/2+z'

loop_
_atom_site_label
_atom_site_fract_x
_atom_site_fract_y
_atom_site_fract_z
_atom_site_U_iso_or_equiv
_atom_site_occupancy
_atom_site_adp_type
_atom_site_calc_flag
Rh(1) 0.21207(2) 0.17883(2) 0.284960(11) 0.01698(6) 1.000 Uani d
Cl(1) -0.21728(6) 0.17572(8) -0.00738(4) 0.0287(2) 1.000 Uani d
N(1) 0.4412(2) 0.2799(2) 0.37346(12) 0.0210(7) 1.000 Uani d
N(2) 0.2984(2) 0.3919(2) 0.38173(11) 0.0212(7) 1.000 Uani d
N(3) 0.1033(2) 0.1553(2) 0.40974(11) 0.0201(7) 1.000 Uani d
N(4) 0.2033(2) -0.0040(2) 0.40078(11) 0.0187(7) 1.000 Uani d
C(1) 0.3254(2) 0.2885(3) 0.3506(1) 0.0180(8) 1.000 Uani d
C(2) 0.3948(3) 0.4464(3) 0.4226(2) 0.0297(10) 1.000 Uani d
C(3) 0.4843(3) 0.3766(3) 0.4173(2) 0.0302(10) 1.000 Uani d
C(4) 0.5103(2) 0.1800(3) 0.35686(13) 0.0235(8) 1.000 Uani d
C(5) 0.6008(2) 0.2217(3) 0.3197(2) 0.0257(9) 1.000 Uani d
C(6) 0.6683(3) 0.1134(4) 0.3031(2) 0.0445(12) 1.000 Uani d
C(7) 0.7615(3) 0.1476(4) 0.2675(2) 0.0518(13) 1.000 Uani d
C(8) 0.1827(2) 0.4407(3) 0.3753(1) 0.0237(9) 1.000 Uani d
C(9) 0.1160(2) 0.3848(3) 0.4248(1) 0.0264(9) 1.000 Uani d
C(10) 0.0433(3) 0.2735(3) 0.3979(2) 0.0255(9) 1.000 Uani d
C(11) 0.1706(2) 0.1055(3) 0.37020(13) 0.0176(8) 1.000 Uani d
C(12) 0.0950(3) 0.0779(3) 0.4639(1) 0.0263(9) 1.000 Uani d
C(13) 0.1580(3) -0.0221(3) 0.4585(1) 0.0267(9) 1.000 Uani d
C(14) 0.2811(2) -0.0904(3) 0.3781(1) 0.0235(9) 1.000 Uani d
C(15) 0.3979(2) -0.0965(3) 0.4282(1) 0.0238(9) 1.000 Uani d
C(16) 0.4827(3) -0.1727(3) 0.4004(2) 0.0324(10) 1.000 Uani d
C(17) 0.6021(3) -0.1710(4) 0.4480(2) 0.0383(10) 1.000 Uani d
C(18) 0.2984(3) 0.2004(3) 0.1998(1) 0.0237(9) 1.000 Uani d
C(19) 0.2172(3) 0.2907(3) 0.1933(1) 0.0291(10) 1.000 Uani d
C(20) 0.1019(3) 0.2907(3) 0.1414(2) 0.0401(11) 1.000 Uani d
C(21) 0.0069(3) 0.2333(4) 0.1703(2) 0.0377(11) 1.000 Uani d
C(22) 0.0457(2) 0.1299(3) 0.2204(1) 0.0261(9) 1.000 Uani d
C(23) 0.1199(2) 0.0369(3) 0.2134(1) 0.0241(9) 1.000 Uani d
C(24) 0.1720(3) 0.0206(3) 0.1509(2) 0.0324(10) 1.000 Uani d
C(25) 0.2893(3) 0.0810(3) 0.1617(1) 0.0312(10) 1.000 Uani d
H(1) 0.3971 0.5192 0.4493 0.036 1.000 Uiso c
H(2) 0.5623 0.3906 0.4394 0.036 1.000 Uiso c
H(3) 0.5474 0.1407 0.3989 0.028 1.000 Uiso c
H(4) 0.4613 0.1233 0.3279 0.028 1.000 Uiso c
H(5) 0.5647 0.2617 0.2777 0.031 1.000 Uiso c
H(6) 0.6513 0.2773 0.3486 0.031 1.000 Uiso c
H(7) 0.7021 0.0728 0.3454 0.053 1.000 Uiso c
H(8) 0.6170 0.0591 0.2737 0.053 1.000 Uiso c
H(9) 0.8281 0.1705 0.3013 0.062 1.000 Uiso c
H(10) 0.7784 0.0794 0.2417 0.062 1.000 Uiso c
H(11) 0.7368 0.2145 0.2370 0.062 1.000 Uiso c
H(12) 0.1889 0.5265 0.3839 0.028 1.000 Uiso c
H(13) 0.1405 0.4266 0.3291 0.028 1.000 Uiso c
H(14) 0.1696 0.3613 0.4660 0.032 1.000 Uiso c
H(15) 0.0668 0.4464 0.4354 0.032 1.000 Uiso c
H(16) 0.0146 0.2833 0.3493 0.031 1.000 Uiso c
H(17) -0.0186 0.2710 0.4203 0.031 1.000 Uiso c
H(18) 0.0529 0.0927 0.4982 0.032 1.000 Uiso c
H(19) 0.1692 -0.0915 0.4884 0.032 1.000 Uiso c
H(20) 0.2477 -0.1698 0.3744 0.028 1.000 Uiso c
H(21) 0.2910 -0.0653 0.3338 0.028 1.000 Uiso c
H(22) 0.4271 -0.0156 0.4365 0.029 1.000 Uiso c
H(23) 0.3893 -0.1316 0.4706 0.029 1.000 Uiso c
H(24) 0.4563 -0.2550 0.3953 0.039 1.000 Uiso c
H(25) 0.4870 -0.1412 0.3562 0.039 1.000 Uiso c
H(26) 0.5962 -0.1725 0.4951 0.046 1.000 Uiso c
H(27) 0.6436 -0.2408 0.4389 0.046 1.000 Uiso c
H(28) 0.6410 -0.0986 0.4398 0.046 1.000 Uiso c
H(29) 0.3746 0.2299 0.2143 0.028 1.000 Uiso c
H(30) 0.2482 0.3704 0.2043 0.035 1.000 Uiso c
H(31) 0.0815 0.3731 0.1286 0.048 1.000 Uiso c
H(32) 0.1090 0.2458 0.1015 0.048 1.000 Uiso c
H(33) -0.0253 0.2954 0.1936 0.045 1.000 Uiso c
H(34) -0.0500 0.2028 0.1324 0.045 1.000 Uiso c
H(35) -0.0088 0.1072 0.2461 0.031 1.000 Uiso c
H(36) 0.1077 -0.0376 0.2355 0.029 1.000 Uiso c
H(37) 0.1798 -0.0646 0.1431 0.039 1.000 Uiso c
H(38) 0.1223 0.0563 0.1114 0.039 1.000 Uiso c
H(39) 0.3050 0.0952 0.1175 0.037 1.000 Uiso c
H(40) 0.3448 0.0263 0.1875 0.037 1.000 Uiso c

loop_
_atom_site_aniso_label
_atom_site_aniso_U_11
_atom_site_aniso_U_22
_atom_site_aniso_U_33
_atom_site_aniso_U_12
_atom_site_aniso_U_13
_atom_site_aniso_U_23
Rh(1) 0.01698(13) 0.01854(13) 0.01567(12) -0.00205(13) 0.00427(9) -0.00066(12)
Cl(1) 0.0321(4) 0.0243(5) 0.0274(4) 0.0008(4) 0.0020(4) -0.0036(4)
N(1) 0.015(1) 0.025(2) 0.0234(13) 0.0004(12) 0.0056(12) -0.0044(11)
N(2) 0.020(1) 0.021(2) 0.0228(13) 0.0000(13) 0.0045(12) -0.0048(12)
N(3) 0.0188(13) 0.022(2) 0.0212(13) -0.0007(12) 0.0074(11) -0.0004(11)
N(4) 0.020(1) 0.018(2) 0.0192(12) -0.0025(12) 0.0074(11) 0.0019(11)
C(1) 0.017(2) 0.019(2) 0.018(2) -0.000(1) 0.0044(13) 0.0016(12)
C(2) 0.028(2) 0.030(2) 0.030(2) -0.007(2) 0.004(2) -0.015(2)
C(3) 0.022(2) 0.037(2) 0.030(2) -0.010(2) 0.002(2) -0.017(2)
C(4) 0.023(2) 0.026(2) 0.023(2) 0.002(2) 0.0060(13) 0.003(2)
C(5) 0.021(2) 0.027(2) 0.029(2) -0.001(2) 0.006(2) -0.001(1)
C(6) 0.035(2) 0.040(3) 0.067(2) 0.004(2) 0.030(2) -0.002(2)
C(7) 0.048(2) 0.044(3) 0.075(3) -0.002(2) 0.037(2) -0.009(2)
C(8) 0.022(2) 0.020(2) 0.029(2) 0.004(2) 0.005(2) -0.002(1)
C(9) 0.022(2) 0.029(2) 0.029(2) 0.007(2) 0.007(2) -0.005(2)
C(10) 0.019(2) 0.030(2) 0.029(2) 0.005(2) 0.011(2) -0.001(2)
C(11) 0.014(2) 0.022(2) 0.017(2) -0.003(1) 0.0038(13) -0.0005(13)
C(12) 0.027(2) 0.033(2) 0.022(2) -0.008(2) 0.012(1) 0.002(2)
C(13) 0.030(2) 0.028(2) 0.023(2) -0.004(2) 0.010(2) 0.006(2)
C(14) 0.029(2) 0.020(2) 0.022(2) -0.001(2) 0.007(1) -0.004(1)
C(15) 0.025(2) 0.024(2) 0.023(2) 0.000(2) 0.006(1) 0.001(1)
C(16) 0.033(2) 0.031(2) 0.033(2) 0.003(2) 0.007(2) -0.005(2)
C(17) 0.031(2) 0.052(3) 0.032(2) 0.012(2) 0.008(2) -0.003(2)
C(18) 0.024(2) 0.031(2) 0.019(2) -0.010(2) 0.011(1) -0.001(1)
C(19) 0.039(2) 0.027(2) 0.022(2) -0.011(2) 0.007(2) 0.005(1)
C(20) 0.051(2) 0.031(3) 0.031(2) 0.007(2) -0.004(2) 0.008(2)
C(21) 0.030(2) 0.047(3) 0.030(2) 0.011(2) -0.005(2) -0.003(2)
C(22) 0.015(2) 0.038(2) 0.024(2) -0.004(2) 0.002(1) -0.004(2)
C(23) 0.025(2) 0.023(2) 0.024(2) -0.013(2) 0.004(1) -0.004(1)
C(24) 0.037(2) 0.027(2) 0.034(2) -0.006(2) 0.012(2) -0.009(2)
C(25) 0.034(2) 0.036(2) 0.026(2) -0.004(2) 0.014(2) -0.004(2)

loop_
_atom_type_symbol
_atom_type_oxidation_number
_atom_type_number_in_cell
_atom_type_scat_dispersion_real
_atom_type_scat_dispersion_imag
_atom_type_scat_source
C 0 100 0.002 0.002
;International Tables for Crystallography
(1992, Vol. C, Table 6.1.1.2)
;
H 0 160 0.000 0.000
;International Tables for Crystallography
(1992, Vol. C, Table 6.1.1.2)
;
Cl 0 4 0.132 0.159
;International Tables for Crystallography
(1992, Vol. C, Tables 4.2.6.8 and 6.1.1.1)
;
N 0 16 0.004 0.003
;International Tables for Crystallography
(1992, Vol. C, Table 6.1.1.2)
;
Rh 0 4 -1.287 0.919
;International Tables for Crystallography
(1992, Vol. C, Tables 4.2.6.8 and 6.1.1.1)
;

loop_
_geom_angle_atom_site_label_1
_geom_angle_atom_site_label_2
_geom_angle_atom_site_label_3
_geom_angle
_geom_angle_publ_flag
C1 RH1 C11 87.60(12) ?
C1 RH1 C18 93.52(11) ?
C1 RH1 C19 93.30(12) ?
C1 RH1 C22 154.95(13) ?
C1 RH1 C23 168.38(12) ?
C11 RH1 C18 159.08(13) ?
C11 RH1 C19 164.36(13) ?
C11 RH1 C22 91.30(11) ?
C11 RH1 C23 94.19(12) ?
C18 RH1 C19 36.48(12) ?
C18 RH1 C22 96.28(11) ?
C18 RH1 C23 80.73(11) ?
C19 RH1 C22 81.30(12) ?
C19 RH1 C23 88.06(12) ?
C22 RH1 C23 36.60(11) ?
C1 N1 C3 111.1(3) ?
C1 N1 C4 124.8(3) ?
C3 N1 C4 124.1(3) ?
C1 N2 C2 111.5(3) ?
C1 N2 C8 125.6(3) ?
C2 N2 C8 122.9(3) ?
C10 N3 C11 126.4(3) ?
C10 N3 C12 122.5(3) ?
C11 N3 C12 111.1(3) ?
C11 N4 C13 111.4(3) ?
C11 N4 C14 124.6(3) ?
C13 N4 C14 124.0(3) ?
RH1 C1 N1 130.6(2) ?
RH1 C1 N2 125.5(2) ?
N1 C1 N2 103.8(3) ?
N2 C2 C3 106.8(3) ?
N2 C2 H1 126.6 no
C3 C2 H1 126.6 no
N1 C3 C2 106.8(3) ?
N1 C3 H2 126.6 no
C2 C3 H2 126.6 no
N1 C4 C5 113.4(3) ?
N1 C4 H3 108.5 no
N1 C4 H4 108.5 no
C5 C4 H3 108.5 no
C5 C4 H4 108.5 no
H3 C4 H4 109.5 no
C4 C5 C6 110.6(3) ?
C4 C5 H5 109.2 no
C4 C5 H6 109.2 no
C6 C5 H5 109.2 no
C6 C5 H6 109.2 no
H5 C5 H6 109.5 no
C5 C6 C7 113.8(3) ?
C5 C6 H7 108.4 no
C5 C6 H8 108.4 no
C7 C6 H7 108.4 no
C7 C6 H8 108.4 no
H7 C6 H8 109.5 no
C6 C7 H9 109.5 no
C6 C7 H10 109.5 no
C6 C7 H11 109.5 no
H9 C7 H10 109.5 no
H9 C7 H11 109.5 no
H10 C7 H11 109.5 no
N2 C8 C9 115.3(3) ?
N2 C8 H12 108.0 no
N2 C8 H13 108.0 no
C9 C8 H12 108.0 no
C9 C8 H13 108.0 no
H12 C8 H13 109.5 no
C8 C9 C10 116.1(3) ?
C8 C9 H14 107.8 no
C8 C9 H15 107.8 no
C10 C9 H14 107.8 no
C10 C9 H15 107.8 no
H14 C9 H15 109.5 no
N3 C10 C9 115.2(2) ?
N3 C10 H16 108.0 no
N3 C10 H17 108.0 no
C9 C10 H16 108.0 no
C9 C10 H17 108.0 no
H16 C10 H17 109.5 no
RH1 C11 N3 127.8(2) ?
RH1 C11 N4 128.1(2) ?
N3 C11 N4 104.2(3) ?
N3 C12 C13 106.9(3) ?
N3 C12 H18 126.5 no
C13 C12 H18 126.5 no
N4 C13 C12 106.5(3) ?
N4 C13 H19 126.8 no
C12 C13 H19 126.8 no
N4 C14 C15 112.6(2) ?
N4 C14 H20 108.7 no
N4 C14 H21 108.7 no
C15 C14 H20 108.7 no
C15 C14 H21 108.7 no
H20 C14 H21 109.5 no
C14 C15 C16 112.6(3) ?
C14 C15 H22 108.7 no
C14 C15 H23 108.7 no
C16 C15 H22 108.7 no
C16 C15 H23 108.7 no
H22 C15 H23 109.5 no
C15 C16 C17 112.7(3) ?
C15 C16 H24 108.7 no
C15 C16 H25 108.7 no
C17 C16 H24 108.7 no
C17 C16 H25 108.7 no
H24 C16 H25 109.5 no
C16 C17 H26 109.5 no
C16 C17 H27 109.5 no
C16 C17 H28 109.5 no
H26 C17 H27 109.5 no
H26 C17 H28 109.5 no
H27 C17 H28 109.5 no
RH1 C18 C19 72.3(2) ?
RH1 C18 C25 107.6(2) ?
RH1 C18 H29 113.6 no
C19 C18 C25 127.6(3) ?
C19 C18 H29 113.6 no
C25 C18 H29 113.6 no
RH1 C19 C18 71.2(2) ?
RH1 C19 C20 111.2(2) ?
RH1 C19 H30 113.7 no
C18 C19 C20 125.5(3) ?
C18 C19 H30 113.7 no
C20 C19 H30 113.7 no
C19 C20 C21 113.1(3) ?
C19 C20 H31 108.6 no
C19 C20 H32 108.6 no
C21 C20 H31 108.6 no
C21 C20 H32 108.6 no
H31 C20 H32 109.5 no
C20 C21 C22 114.2(3) ?
C20 C21 H33 108.3 no
C20 C21 H34 108.3 no
C22 C21 H33 108.3 no
C22 C21 H34 108.3 no
H33 C21 H34 109.5 no
RH1 C22 C21 107.8(2) ?
RH1 C22 C23 73.2(2) ?
RH1 C22 H35 113.7 no
C21 C22 C23 126.6(3) ?
C21 C22 H35 113.7 no
C23 C22 H35 113.7 no
RH1 C23 C22 70.2(2) ?
RH1 C23 C24 111.3(2) ?
RH1 C23 H36 114.3 no
C22 C23 C24 124.4(3) ?
C22 C23 H36 114.3 no
C24 C23 H36 114.3 no
C23 C24 C25 112.1(3) ?
C23 C24 H37 108.8 no
C23 C24 H38 108.8 no
C25 C24 H37 108.8 no
C25 C24 H38 108.8 no
H37 C24 H38 109.5 no
C18 C25 C24 113.8(3) ?
C18 C25 H39 108.4 no
C18 C25 H40 108.4 no
C24 C25 H39 108.4 no
C24 C25 H40 108.4 no
H39 C25 H40 109.5 no

loop_
_geom_bond_atom_site_label_1
_geom_bond_atom_site_label_2
_geom_bond_distance
_geom_bond_publ_flag
RH1 C1 2.038(3) ?
RH1 C11 2.029(3) ?
RH1 C18 2.185(3) ?
RH1 C19 2.198(3) ?
RH1 C22 2.175(3) ?
RH1 C23 2.214(3) ?
N1 C1 1.363(4) ?
N1 C3 1.388(4) ?
N1 C4 1.452(4) ?
N2 C1 1.360(4) ?
N2 C2 1.384(4) ?
N2 C8 1.466(4) ?
N3 C10 1.469(4) ?
N3 C11 1.361(4) ?
N3 C12 1.385(4) ?
N4 C11 1.355(4) ?
N4 C13 1.389(4) ?
N4 C14 1.469(4) ?
C2 C3 1.342(4) ?
C2 H1 0.95 no
C3 H2 0.95 no
C4 C5 1.516(4) ?
C4 H3 0.95 no
C4 H4 0.95 no
C5 C6 1.511(5) ?
C5 H5 0.95 no
C5 H6 0.95 no
C6 C7 1.501(5) ?
C6 H7 0.95 no
C6 H8 0.95 no
C7 H9 0.95 no
C7 H10 0.95 no
C7 H11 0.95 no
C8 C9 1.528(4) ?
C8 H12 0.95 no
C8 H13 0.95 no
C9 C10 1.518(5) ?
C9 H14 0.95 no
C9 H15 0.95 no
C10 H16 0.95 no
C10 H17 0.95 no
C12 C13 1.346(5) ?
C12 H18 0.95 no
C13 H19 0.95 no
C14 C15 1.521(4) ?
C14 H20 0.95 no
C14 H21 0.95 no
C15 C16 1.513(4) ?
C15 H22 0.95 no
C15 H23 0.95 no
C16 C17 1.523(4) ?
C16 H24 0.95 no
C16 H25 0.95 no
C17 H26 0.95 no
C17 H27 0.95 no
C17 H28 0.95 no
C18 C19 1.372(5) ?
C18 C25 1.495(5) ?
C18 H29 0.95 no
C19 C20 1.521(5) ?
C19 H30 0.95 no
C20 C21 1.524(5) ?
C20 H31 0.95 no
C20 H32 0.95 no
C21 C22 1.502(5) ?
C21 H33 0.95 no
C21 H34 0.95 no
C22 C23 1.378(4) ?
C22 H35 0.95 no
C23 C24 1.519(4) ?
C23 H36 0.95 no
C24 C25 1.526(4) ?
C24 H37 0.95 no
C24 H38 0.95 no
C25 H39 0.95 no
C25 H40 0.95 no

loop_
_geom_contact_atom_site_label_1
_geom_contact_atom_site_label_2
_geom_contact_distance
_geom_contact_site_symmetry_2
_geom_contact_publ_flag
C12 C12 3.414(6) 3_556 no

loop_
_geom_torsion_atom_site_label_1
_geom_torsion_atom_site_label_2
_geom_torsion_atom_site_label_3
_geom_torsion_atom_site_label_4
_geom_torsion
_geom_torsion_publ_flag
RH1 C1 N1 C3 179.1(2) no
RH1 C1 N1 C4 -3.4(4) no
RH1 C1 N2 C2 -179.3(2) no
RH1 C1 N2 C8 2.0(4) no
RH1 C11 N3 C10 1.5(4) no
RH1 C11 N3 C12 -179.9(2) no
RH1 C11 N4 C13 179.7(2) no
RH1 C11 N4 C14 2.4(4) no
RH1 C18 C19 C20 -103.1(3) no
RH1 C18 C25 C24 42.0(3) no
RH1 C19 C18 C25 98.9(3) no
RH1 C19 C20 C21 10.1(4) no
RH1 C22 C21 C20 39.2(4) no
RH1 C22 C23 C24 -102.7(3) no
RH1 C23 C22 C21 100.0(3) no
RH1 C23 C24 C25 14.1(4) no
N1 C1 RH1 C11 101.5(3) no
N1 C1 RH1 C18 -57.5(3) no
N1 C1 RH1 C19 -94.1(3) no
N1 C1 RH1 C22 -170.5(3) no
N1 C1 RH1 C23 2.4(7) no
N1 C1 N2 C2 0.3(3) no
N1 C1 N2 C8 -178.4(3) no
N1 C3 C2 N2 -0.3(4) no
N1 C4 C5 C6 -179.2(3) no
N2 C1 RH1 C11 -79.0(3) no
N2 C1 RH1 C18 122.0(3) no
N2 C1 RH1 C19 85.4(3) no
N2 C1 RH1 C22 9.0(5) no
N2 C1 RH1 C23 -178.2(5) no
N2 C1 N1 C3 -0.5(3) no
N2 C1 N1 C4 177.0(3) no
N2 C8 C9 C10 -90.6(3) no
N3 C10 C9 C8 86.8(3) no
N3 C11 RH1 C1 77.1(3) no
N3 C11 RH1 C18 170.7(3) no
N3 C11 RH1 C19 -16.6(6) no
N3 C11 RH1 C22 -77.9(3) no
N3 C11 RH1 C23 -114.4(3) no
N3 C11 N4 C13 -0.4(3) no
N3 C11 N4 C14 -177.6(2) no
N3 C12 C13 N4 -0.3(3) no
N4 C11 RH1 C1 -103.0(3) no
N4 C11 RH1 C18 -9.4(5) no
N4 C11 RH1 C19 163.3(4) no
N4 C11 RH1 C22 102.0(3) no
N4 C11 RH1 C23 65.5(3) no
N4 C11 N3 C10 -178.4(3) no
N4 C11 N3 C12 0.2(3) no
N4 C14 C15 C16 -172.6(3) no
C1 RH1 C18 C19 -90.8(2) no
C1 RH1 C18 C25 144.4(2) no
C1 RH1 C19 C18 91.5(2) no
C1 RH1 C19 C20 -146.8(3) no
C1 RH1 C22 C21 53.7(4) no
C1 RH1 C22 C23 177.6(2) no
C1 RH1 C23 C22 -174.9(5) no
C1 RH1 C23 C24 -54.7(7) no
C1 N1 C3 C2 0.5(4) no
C1 N1 C4 C5 120.5(3) no
C1 N2 C2 C3 0.0(4) no
C1 N2 C8 C9 84.2(4) no
C2 N2 C8 C9 -94.3(4) no
C2 C3 N1 C4 -177.0(3) no
C3 N1 C4 C5 -62.3(4) no
C3 C2 N2 C8 178.8(3) no
C4 C5 C6 C7 -178.8(3) no
C9 C10 N3 C11 -81.9(4) no
C9 C10 N3 C12 99.6(3) no
C10 N3 C12 C13 178.7(3) no
C11 RH1 C18 C19 176.7(3) no
C11 RH1 C18 C25 51.9(4) no
C11 RH1 C19 C18 -175.6(4) no
C11 RH1 C19 C20 -53.9(6) no
C11 RH1 C22 C21 140.9(2) no
C11 RH1 C22 C23 -95.3(2) no
C11 RH1 C23 C22 86.5(2) no
C11 RH1 C23 C24 -153.2(2) no
C11 N3 C12 C13 0.0(4) no
C11 N4 C13 C12 0.4(4) no
C11 N4 C14 C15 108.3(3) no
C12 C13 N4 C14 177.7(3) no
C13 N4 C14 C15 -68.6(4) no
C14 C15 C16 C17 175.7(3) no
C18 RH1 C19 C20 121.7(3) no
C18 RH1 C22 C21 -58.7(3) no
C18 RH1 C22 C23 65.2(2) no
C18 RH1 C23 C22 -113.9(2) no
C18 RH1 C23 C24 6.4(2) no
C18 C19 RH1 C22 -113.1(2) no
C18 C19 RH1 C23 -77.0(2) no
C18 C19 C20 C21 91.6(4) no
C18 C25 C24 C23 -38.0(4) no
C19 RH1 C18 C25 -124.8(3) no
C19 RH1 C22 C21 -25.3(2) no
C19 RH1 C22 C23 98.6(2) no
C19 RH1 C23 C22 -78.0(2) no
C19 RH1 C23 C24 42.3(2) no
C19 C18 RH1 C22 66.1(2) no
C19 C18 RH1 C23 99.4(2) no
C19 C18 C25 C24 -38.9(5) no
C19 C20 C21 C22 -33.4(4) no
C20 C19 RH1 C22 8.6(3) no
C20 C19 RH1 C23 44.7(3) no
C20 C19 C18 C25 -4.2(5) no
C20 C21 C22 C23 -42.8(5) no
C21 C22 RH1 C23 -123.9(3) no
C21 C22 C23 C24 -2.7(5) no
C22 RH1 C18 C25 -58.7(2) no
C22 RH1 C23 C24 120.3(3) no
C22 C23 C24 C25 94.0(4) no
C23 RH1 C18 C25 -25.4(2) no
